data_4087658
loop_
_publ_author_name
'Zhang, Guangchao'
'Wang, Shaowu'
'Zhou, Shuangliu'
'Wei, Yun'
'Guo, Liping'
'Zhu, Xiancui'
'Zhang, Lijun'
'Gu, Xiaoxia'
'Mu, Xiaolong'

_publ_section_title
;
 Synthesis and Reactivity of Rare-Earth-Metal Monoalkyl Complexes
 Supported by Bidentate Indolyl Ligands and Their High Performance in
 Isoprene 1,4-cis Polymerization
;
_journal_issue 17
_journal_name_full Organometallics
_journal_page_first 4251
_journal_paper_doi 10.1021/acs.organomet.5b00467
_journal_volume 34
_journal_year 2015
_chemical_formula_sum 'C84 H94 N8 Y2'
_chemical_formula_weight 1393.49
_space_group_IT_number 14
_space_group_name_Hall '-P 2ybc'
_space_group_name_H-M_alt 'P 1 21/c 1'
_symmetry_cell_setting monoclinic
_symmetry_space_group_name_H-M 'P 1 21/c 1'
_atom_sites_solution_hydrogens geom
_atom_sites_solution_primary direct
_atom_sites_solution_secondary difmap
_audit_creation_method SHELXL-97
_cell_angle_alpha 90.00
_cell_angle_beta 90.4390(10)
_cell_angle_gamma 90.00
_cell_formula_units_Z 4
_cell_length_a 13.7743(10)
_cell_length_b 19.7953(15)
_cell_length_c 30.500(2)
_cell_measurement_reflns_used 9281
_cell_measurement_temperature 293(2)
_cell_measurement_theta_max 0.00
_cell_measurement_theta_min 0.00
_cell_volume 8316.1(10)
_computing_cell_refinement 'Bruker SMART'
_computing_data_collection 'Bruker SMART'
_computing_data_reduction 'Bruker SAINT'
_computing_molecular_graphics 'Bruker SHELXTL'
_computing_publication_material 'Bruker SHELXTL'
_computing_structure_refinement 'SHELXL-97 (Sheldrick, 1997)'
_computing_structure_solution 'SHELXS-97 (Sheldrick, 1990)'
_diffrn_ambient_temperature 293(2)
_diffrn_measured_fraction_theta_full 0.994
_diffrn_measured_fraction_theta_max 0.994
_diffrn_measurement_device_type 'CCD area detector'
_diffrn_measurement_method 'phi and omega scans'
_diffrn_radiation_monochromator graphite
_diffrn_radiation_source 'fine-focus sealed tube'
_diffrn_radiation_type MoK\a
_diffrn_radiation_wavelength 0.71073
_diffrn_reflns_av_R_equivalents 0.1013
_diffrn_reflns_av_sigmaI/netI 0.1680
_diffrn_reflns_limit_h_max 17
_diffrn_reflns_limit_h_min -17
_diffrn_reflns_limit_k_max 25
_diffrn_reflns_limit_k_min -25
_diffrn_reflns_limit_l_max 38
_diffrn_reflns_limit_l_min -39
_diffrn_reflns_number 71614
_diffrn_reflns_theta_full 27.68
_diffrn_reflns_theta_max 27.68
_diffrn_reflns_theta_min 1.69
_exptl_absorpt_coefficient_mu 1.432
_exptl_absorpt_correction_T_max 0.8469
_exptl_absorpt_correction_T_min 0.8032
_exptl_absorpt_correction_type multi-scan
_exptl_crystal_colour colorless
_exptl_crystal_density_diffrn 1.113
_exptl_crystal_density_method 'not measured'
_exptl_crystal_description block
_exptl_crystal_F_000 2928
_exptl_crystal_size_max 0.16
_exptl_crystal_size_mid 0.15
_exptl_crystal_size_min 0.12
_platon_squeeze_details
;
;
_refine_diff_density_max 0.358
_refine_diff_density_min -0.344
_refine_diff_density_rms 0.059
_refine_ls_extinction_method none
_refine_ls_goodness_of_fit_ref 1.000
_refine_ls_hydrogen_treatment mixed
_refine_ls_matrix_type full
_refine_ls_number_parameters 863
_refine_ls_number_reflns 19334
_refine_ls_number_restraints 21
_refine_ls_restrained_S_all 1.000
_refine_ls_R_factor_all 0.1573
_refine_ls_R_factor_gt 0.0551
_refine_ls_shift/su_max 0.001
_refine_ls_shift/su_mean 0.000
_refine_ls_structure_factor_coef Fsqd
_refine_ls_weighting_details 'calc w=1/[\s^2^(Fo^2^)+(0.0280P)^2^+0.0001P] where P=(Fo^2^+2Fc^2^)/3'
_refine_ls_weighting_scheme calc
_refine_ls_wR_factor_gt 0.0950
_refine_ls_wR_factor_ref 0.1057
_reflns_number_gt 7673
_reflns_number_total 19334
_reflns_threshold_expression >2sigma(I)
_cod_data_source_file om5b00467_si_002.cif
_cod_data_source_block 150109b_0m-Y
_cod_depositor_comments
;
The following automatic conversions were performed:

data item '_symmetry_cell_setting' value 'Monoclinic' was changed to
'monoclinic' in accordance with the
/home/saulius/struct/COD-crude-data/automatic-downloads/DataCite-retrospective/ACS/depositions/lib/dictionaries/cif_core.dic
dictionary named 'cif_core.dic' version 2.4.2 last updated on
2011-04-26.

Automatic conversion script
Id: cif_fix_values 6909 2019-04-08 15:41:33Z antanas 
;
_cod_original_sg_symbol_H-M P21/c
_cod_database_code 4087658

loop_
_symmetry_equiv_pos_as_xyz
'x, y, z'
'-x, y+1/2, -z+1/2'
'-x, -y, -z'
'x, -y-1/2, z-1/2'

loop_
_atom_site_label
_atom_site_type_symbol
_atom_site_fract_x
_atom_site_fract_y
_atom_site_fract_z
_atom_site_U_iso_or_equiv
_atom_site_adp_type
_atom_site_occupancy
_atom_site_symmetry_multiplicity
_atom_site_calc_flag
_atom_site_refinement_flags
Y1 Y 0.72617(3) 0.137029(18) 0.346007(12) 0.04631(12) Uani 1 1 d .
Y2 Y 0.58086(3) 0.018392(17) 0.196057(11) 0.04207(11) Uani 1 1 d .
N3 N 0.7301(2) 0.03601(14) 0.30405(9) 0.0459(8) Uani 1 1 d .
N7 N 0.6779(2) 0.06615(13) 0.15002(9) 0.0454(8) Uani 1 1 d .
N8 N 0.6198(2) 0.12367(13) 0.22823(9) 0.0397(7) Uani 1 1 d .
N2 N 0.6549(2) 0.07419(15) 0.40815(10) 0.0500(8) Uani 1 1 d .
N6 N 0.4080(2) 0.04883(14) 0.19298(10) 0.0482(8) Uani 1 1 d .
N4 N 0.8793(2) 0.12061(14) 0.33145(9) 0.0496(8) Uani 1 1 d .
N1 N 0.7600(2) 0.19421(16) 0.41147(10) 0.0528(9) Uani 1 1 d .
C22 C 0.8210(3) 0.02625(18) 0.28592(12) 0.0488(10) Uani 1 1 d .
C50 C 0.5228(3) -0.09680(18) 0.11324(12) 0.0493(11) Uani 1 1 d .
C36 C 1.0078(3) 0.1405(2) 0.38621(14) 0.0569(11) Uani 1 1 d .
C23 C 0.8205(3) -0.02245(19) 0.25422(12) 0.0525(10) Uani 1 1 d .
H23 H 0.8732 -0.0364 0.2376 0.063 Uiso 1 1 calc R
C52 C 0.3571(3) 0.0951(2) 0.22091(14) 0.0532(11) Uani 1 1 d .
C15 C 0.6394(3) -0.0485(2) 0.40182(12) 0.0553(11) Uani 1 1 d U
C28 C 0.5713(3) -0.02387(18) 0.28970(12) 0.0502(10) Uani 1 1 d .
H28 H 0.5363 0.0001 0.3105 0.060 Uiso 1 1 calc R
N5 N 0.5031(2) -0.04550(14) 0.14244(10) 0.0493(8) Uani 1 1 d .
C51 C 0.3598(3) 0.01470(19) 0.16367(13) 0.0579(11) Uani 1 1 d .
H51 H 0.2938 0.0228 0.1600 0.070 Uiso 1 1 calc R
C45 C 0.4393(3) -0.11786(19) 0.09026(13) 0.0515(11) Uani 1 1 d U
C8 C 0.8039(3) 0.2528(2) 0.42590(15) 0.0551(11) Uani 1 1 d .
C27 C 0.5265(3) -0.07358(19) 0.26478(13) 0.0567(11) Uani 1 1 d .
H27 H 0.4611 -0.0830 0.2691 0.068 Uiso 1 1 calc R
C64 C 0.6951(3) 0.15553(17) 0.20626(12) 0.0441(10) Uani 1 1 d .
C72 C 0.7268(3) 0.12944(18) 0.16247(11) 0.0569(11) Uani 1 1 d .
H72A H 0.7134 0.1634 0.1403 0.068 Uiso 1 1 calc R
H72B H 0.7964 0.1219 0.1632 0.068 Uiso 1 1 calc R
C65 C 0.7306(3) 0.21002(17) 0.22859(12) 0.0514(11) Uani 1 1 d .
H65 H 0.7810 0.2381 0.2199 0.062 Uiso 1 1 calc R
C31 C 0.9638(3) 0.1567(2) 0.34609(13) 0.0502(10) Uani 1 1 d .
C10 C 0.5949(3) 0.0146(2) 0.40905(11) 0.0511(10) Uani 1 1 d .
C29 C 0.6700(3) -0.01009(18) 0.28329(12) 0.0447(10) Uani 1 1 d .
C32 C 1.0015(3) 0.2097(2) 0.32156(14) 0.0552(11) Uani 1 1 d .
C68 C 0.6080(3) 0.2512(2) 0.33609(13) 0.0619(12) Uani 1 1 d .
H68 H 0.6075 0.2806 0.3599 0.074 Uiso 1 1 calc R
C26 C 0.5783(3) -0.10974(19) 0.23326(14) 0.0595(12) Uani 1 1 d .
H26 H 0.5463 -0.1421 0.2164 0.071 Uiso 1 1 calc R
C70 C 0.5412(3) 0.15379(19) 0.29913(13) 0.0511(10) Uani 1 1 d .
H70 H 0.4962 0.1188 0.2983 0.061 Uiso 1 1 calc R
C71 C 0.6077(3) 0.16129(17) 0.26617(12) 0.0396(9) Uani 1 1 d .
C53 C 0.2995(3) 0.0706(2) 0.25548(15) 0.0666(13) Uani 1 1 d .
C73 C 0.7035(3) 0.04548(18) 0.10649(13) 0.0534(11) Uani 1 1 d .
C78 C 0.7919(4) 0.01035(19) 0.09961(15) 0.0648(12) Uani 1 1 d .
C82 C 0.5527(3) 0.1028(2) 0.07560(13) 0.0653(12) Uani 1 1 d .
H82 H 0.5344 0.1023 0.1066 0.078 Uiso 1 1 calc R
C7 C 0.8555(3) 0.2990(2) 0.40104(16) 0.0757(14) Uani 1 1 d .
H7 H 0.8665 0.2918 0.3714 0.091 Uiso 1 1 calc R
C19 C 0.4443(3) 0.0861(2) 0.42588(14) 0.0679(12) Uani 1 1 d .
H19 H 0.4915 0.1224 0.4213 0.081 Uiso 1 1 calc R
C44 C 0.3639(3) -0.0774(2) 0.10588(12) 0.0618(12) Uani 1 1 d U
H44 H 0.2991 -0.0787 0.0972 0.074 Uiso 1 1 calc R
C55 C 0.2835(4) 0.1861(3) 0.28013(19) 0.0900(16) Uani 1 1 d .
H55 H 0.2618 0.2166 0.3011 0.108 Uiso 1 1 calc R
C1 C 0.7195(3) 0.1667(2) 0.44914(13) 0.0515(11) Uani 1 1 d .
C11 C 0.4942(3) 0.0193(2) 0.41554(12) 0.0598(11) Uani 1 1 d .
C33 C 1.0794(3) 0.2464(2) 0.33708(16) 0.0700(13) Uani 1 1 d .
H33 H 1.1043 0.2817 0.3205 0.084 Uiso 1 1 calc R
C66 C 0.6768(3) 0.21555(17) 0.26719(12) 0.0434(10) Uani 1 1 d .
C43 C 0.4054(3) -0.03461(18) 0.13720(12) 0.0510(11) Uani 1 1 d .
C40 C 0.9632(3) 0.2267(2) 0.27635(15) 0.0705(13) Uani 1 1 d U
H40 H 0.9005 0.2039 0.2729 0.085 Uiso 1 1 calc R
C30 C 0.9069(3) 0.06565(19) 0.30182(13) 0.0704(13) Uani 1 1 d .
H30A H 0.9513 0.0355 0.3170 0.085 Uiso 1 1 calc R
H30B H 0.9407 0.0844 0.2768 0.085 Uiso 1 1 calc R
C42 C 0.9450(3) 0.3030(2) 0.27060(15) 0.1001(16) Uani 1 1 d U
H42A H 0.9092 0.3198 0.2952 0.150 Uiso 1 1 calc R
H42B H 0.9083 0.3106 0.2442 0.150 Uiso 1 1 calc R
H42C H 1.0060 0.3263 0.2688 0.150 Uiso 1 1 calc R
C24 C 0.7248(3) -0.04756(18) 0.25143(12) 0.0482(10) Uani 1 1 d .
C4 C 0.8265(4) 0.3214(3) 0.49155(17) 0.0909(17) Uani 1 1 d .
H4 H 0.8169 0.3292 0.5213 0.109 Uiso 1 1 calc R
C9 C 0.6673(3) 0.1050(2) 0.44566(13) 0.0561(11) Uani 1 1 d .
H9 H 0.6412 0.0860 0.4708 0.067 Uiso 1 1 calc R
C67 C 0.6750(3) 0.26020(17) 0.30295(13) 0.0566(12) Uani 1 1 d .
H67 H 0.7188 0.2959 0.3044 0.068 Uiso 1 1 calc R
C3 C 0.7890(3) 0.2618(2) 0.47153(15) 0.0639(12) Uani 1 1 d .
C69 C 0.5425(3) 0.1994(2) 0.33388(13) 0.0589(11) Uani 1 1 d .
H69 H 0.4975 0.1945 0.3562 0.071 Uiso 1 1 calc R
C37 C 0.9769(3) 0.0807(2) 0.41366(14) 0.0705(13) Uani 1 1 d .
H37 H 0.9144 0.0651 0.4019 0.085 Uiso 1 1 calc R
C54 C 0.2621(3) 0.1186(3) 0.28488(15) 0.0849(15) Uani 1 1 d .
H54 H 0.2226 0.1046 0.3077 0.102 Uiso 1 1 calc R
C34 C 1.1204(3) 0.2310(2) 0.37710(17) 0.0774(14) Uani 1 1 d .
H34 H 1.1719 0.2566 0.3879 0.093 Uiso 1 1 calc R
C59 C 0.4230(3) 0.19041(19) 0.17488(14) 0.0634(12) Uani 1 1 d .
H59 H 0.4700 0.1563 0.1654 0.076 Uiso 1 1 calc R
C75 C 0.6653(4) 0.0366(2) 0.02900(15) 0.0835(15) Uani 1 1 d .
H75 H 0.6239 0.0450 0.0054 0.100 Uiso 1 1 calc R
C2 C 0.7357(3) 0.2058(2) 0.48591(14) 0.0692(13) Uani 1 1 d .
H2 H 0.7155 0.1969 0.5143 0.083 Uiso 1 1 calc R
C41 C 1.0291(3) 0.2018(2) 0.23929(15) 0.1056(17) Uani 1 1 d .
H41A H 1.0875 0.2282 0.2389 0.158 Uiso 1 1 calc R
H41B H 0.9957 0.2065 0.2117 0.158 Uiso 1 1 calc R
H41C H 1.0451 0.1552 0.2441 0.158 Uiso 1 1 calc R
C25 C 0.6761(3) -0.09818(17) 0.22676(12) 0.0553(11) Uani 1 1 d .
H25 H 0.7099 -0.1235 0.2062 0.066 Uiso 1 1 calc R
C12 C 0.4408(3) -0.0408(3) 0.41355(14) 0.0769(14) Uani 1 1 d .
H12 H 0.3740 -0.0387 0.4177 0.092 Uiso 1 1 calc R
C35 C 1.0858(3) 0.1784(2) 0.40089(15) 0.0754(14) Uani 1 1 d .
H35 H 1.1151 0.1677 0.4276 0.090 Uiso 1 1 calc R
C79 C 0.8647(4) -0.0021(2) 0.13584(15) 0.0761(14) Uani 1 1 d .
H79 H 0.8356 0.0134 0.1633 0.091 Uiso 1 1 calc R
C74 C 0.6414(3) 0.06056(19) 0.07095(14) 0.0588(12) Uani 1 1 d .
C61 C 0.2690(3) -0.0032(2) 0.26040(16) 0.0822(14) Uani 1 1 d .
H61 H 0.3110 -0.0302 0.2414 0.099 Uiso 1 1 calc R
C49 C 0.6105(3) -0.1282(2) 0.10607(13) 0.0714(13) Uani 1 1 d .
H49 H 0.6665 -0.1147 0.1209 0.086 Uiso 1 1 calc R
C14 C 0.5789(4) -0.1054(2) 0.40065(14) 0.0755(14) Uani 1 1 d .
H14 H 0.6068 -0.1476 0.3961 0.091 Uiso 1 1 calc R
C57 C 0.3743(3) 0.1646(2) 0.21481(14) 0.0538(11) Uani 1 1 d .
C16 C 0.7489(3) -0.0528(2) 0.39936(13) 0.0635(12) Uani 1 1 d U
H16 H 0.7723 -0.0095 0.3879 0.076 Uiso 1 1 calc R
C21 C 0.4137(4) 0.0877(2) 0.47489(15) 0.1120(18) Uani 1 1 d .
H21A H 0.3871 0.1312 0.4817 0.168 Uiso 1 1 calc R
H21B H 0.4695 0.0793 0.4932 0.168 Uiso 1 1 calc R
H21C H 0.3657 0.0535 0.4800 0.168 Uiso 1 1 calc R
C47 C 0.5308(4) -0.2023(2) 0.05352(14) 0.0779(15) Uani 1 1 d .
H47 H 0.5351 -0.2381 0.0339 0.094 Uiso 1 1 calc R
C80 C 0.8862(3) -0.0776(2) 0.14075(15) 0.1032(17) Uani 1 1 d .
H80A H 0.8277 -0.1010 0.1486 0.155 Uiso 1 1 calc R
H80B H 0.9343 -0.0841 0.1633 0.155 Uiso 1 1 calc R
H80C H 0.9099 -0.0950 0.1135 0.155 Uiso 1 1 calc R
C60 C 0.3447(3) 0.1978(2) 0.13834(14) 0.0981(16) Uani 1 1 d .
H60A H 0.3178 0.1543 0.1316 0.147 Uiso 1 1 calc R
H60B H 0.3738 0.2165 0.1125 0.147 Uiso 1 1 calc R
H60C H 0.2941 0.2273 0.1483 0.147 Uiso 1 1 calc R
C84 C 0.4649(3) 0.0780(2) 0.04870(13) 0.0896(15) Uani 1 1 d .
H84A H 0.4754 0.0871 0.0182 0.134 Uiso 1 1 calc R
H84B H 0.4075 0.1012 0.0582 0.134 Uiso 1 1 calc R
H84C H 0.4568 0.0303 0.0529 0.134 Uiso 1 1 calc R
C77 C 0.8136(4) -0.0119(2) 0.05664(18) 0.0870(15) Uani 1 1 d .
H77 H 0.8711 -0.0350 0.0514 0.104 Uiso 1 1 calc R
C6 C 0.8902(3) 0.3563(2) 0.4222(2) 0.0956(17) Uani 1 1 d .
H6 H 0.9235 0.3886 0.4061 0.115 Uiso 1 1 calc R
C58 C 0.4782(3) 0.25743(18) 0.18227(13) 0.0828(14) Uani 1 1 d .
H58A H 0.4325 0.2931 0.1876 0.124 Uiso 1 1 calc R
H58B H 0.5154 0.2680 0.1567 0.124 Uiso 1 1 calc R
H58C H 0.5209 0.2529 0.2071 0.124 Uiso 1 1 calc R
C5 C 0.8763(4) 0.3669(3) 0.4672(2) 0.106(2) Uani 1 1 d .
H5 H 0.9015 0.4054 0.4805 0.127 Uiso 1 1 calc R
C83 C 0.5753(3) 0.1766(2) 0.06291(14) 0.0906(15) Uani 1 1 d .
H83A H 0.6220 0.1950 0.0832 0.136 Uiso 1 1 calc R
H83B H 0.5168 0.2028 0.0639 0.136 Uiso 1 1 calc R
H83C H 0.6012 0.1778 0.0338 0.136 Uiso 1 1 calc R
C20 C 0.3570(3) 0.0991(2) 0.39509(15) 0.1025(17) Uani 1 1 d .
H20A H 0.3778 0.0968 0.3652 0.154 Uiso 1 1 calc R
H20B H 0.3308 0.1431 0.4008 0.154 Uiso 1 1 calc R
H20C H 0.3080 0.0655 0.4001 0.154 Uiso 1 1 calc R
C17 C 0.7862(3) -0.1092(2) 0.36830(14) 0.0871(15) Uani 1 1 d .
H17A H 0.8542 -0.1027 0.3629 0.131 Uiso 1 1 calc R
H17B H 0.7511 -0.1074 0.3410 0.131 Uiso 1 1 calc R
H17C H 0.7765 -0.1525 0.3818 0.131 Uiso 1 1 calc R
C18 C 0.7945(3) -0.0623(2) 0.44513(13) 0.0875(15) Uani 1 1 d .
H18A H 0.7797 -0.0239 0.4631 0.131 Uiso 1 1 calc R
H18B H 0.8636 -0.0666 0.4425 0.131 Uiso 1 1 calc R
H18C H 0.7687 -0.1024 0.4584 0.131 Uiso 1 1 calc R
C81 C 0.9601(3) 0.0379(2) 0.12938(17) 0.1154(19) Uani 1 1 d .
H81A H 0.9902 0.0239 0.1026 0.173 Uiso 1 1 calc R
H81B H 1.0034 0.0292 0.1536 0.173 Uiso 1 1 calc R
H81C H 0.9460 0.0853 0.1280 0.173 Uiso 1 1 calc R
C76 C 0.7498(5) 0.0006(2) 0.02277(17) 0.1003(19) Uani 1 1 d .
H76 H 0.7639 -0.0156 -0.0051 0.120 Uiso 1 1 calc R
C56 C 0.3358(3) 0.2093(2) 0.24542(16) 0.0751(14) Uani 1 1 d .
H56 H 0.3459 0.2554 0.2422 0.090 Uiso 1 1 calc R
C38 C 0.9611(3) 0.0990(2) 0.46258(14) 0.0920(15) Uani 1 1 d .
H38A H 1.0221 0.1110 0.4758 0.138 Uiso 1 1 calc R
H38B H 0.9343 0.0607 0.4776 0.138 Uiso 1 1 calc R
H38C H 0.9171 0.1364 0.4646 0.138 Uiso 1 1 calc R
C62 C 0.2801(4) -0.0310(2) 0.30746(16) 0.120(2) Uani 1 1 d .
H62A H 0.3438 -0.0206 0.3185 0.179 Uiso 1 1 calc R
H62B H 0.2711 -0.0791 0.3072 0.179 Uiso 1 1 calc R
H62C H 0.2322 -0.0106 0.3260 0.179 Uiso 1 1 calc R
C46 C 0.4455(4) -0.1715(2) 0.06005(13) 0.0659(13) Uani 1 1 d .
H46 H 0.3905 -0.1855 0.0447 0.079 Uiso 1 1 calc R
C48 C 0.6121(4) -0.1806(2) 0.07595(14) 0.0822(15) Uani 1 1 d .
H48 H 0.6709 -0.2021 0.0706 0.099 Uiso 1 1 calc R
C13 C 0.4816(4) -0.1015(3) 0.40592(16) 0.0870(16) Uani 1 1 d .
H13 H 0.4434 -0.1402 0.4043 0.104 Uiso 1 1 calc R
C63 C 0.1631(3) -0.0120(2) 0.24359(18) 0.129(2) Uani 1 1 d .
H63A H 0.1198 0.0125 0.2623 0.193 Uiso 1 1 calc R
H63B H 0.1462 -0.0591 0.2439 0.193 Uiso 1 1 calc R
H63C H 0.1578 0.0050 0.2142 0.193 Uiso 1 1 calc R
C39 C 1.0485(4) 0.0211(2) 0.41032(16) 0.1113(18) Uani 1 1 d .
H39A H 1.0548 0.0080 0.3802 0.167 Uiso 1 1 calc R
H39B H 1.0246 -0.0163 0.4271 0.167 Uiso 1 1 calc R
H39C H 1.1108 0.0346 0.4216 0.167 Uiso 1 1 calc R

loop_
_atom_site_aniso_label
_atom_site_aniso_U_11
_atom_site_aniso_U_22
_atom_site_aniso_U_33
_atom_site_aniso_U_23
_atom_site_aniso_U_13
_atom_site_aniso_U_12
Y1 0.0475(2) 0.0502(2) 0.0412(2) -0.00724(19) -0.00401(19) 0.0056(2)
Y2 0.0534(3) 0.0371(2) 0.0357(2) -0.00052(18) -0.00629(18) -0.00252(19)
N3 0.049(2) 0.053(2) 0.036(2) -0.0021(15) -0.0047(17) 0.0037(17)
N7 0.066(2) 0.0407(18) 0.0300(19) -0.0055(15) -0.0004(16) -0.0061(16)
N8 0.049(2) 0.0390(18) 0.0312(19) -0.0027(15) -0.0035(16) 0.0004(15)
N2 0.057(2) 0.051(2) 0.043(2) -0.0079(17) -0.0016(18) 0.0084(17)
N6 0.060(2) 0.0369(17) 0.048(2) -0.0001(16) -0.0064(18) -0.0028(17)
N4 0.045(2) 0.054(2) 0.050(2) -0.0163(16) -0.0057(17) 0.0009(16)
N1 0.052(2) 0.060(2) 0.047(2) -0.0087(18) -0.0087(18) 0.0046(18)
C22 0.047(3) 0.050(3) 0.048(3) -0.007(2) -0.002(2) 0.007(2)
C50 0.070(3) 0.038(2) 0.040(3) -0.002(2) -0.009(2) -0.005(2)
C36 0.040(3) 0.072(3) 0.059(3) -0.009(3) -0.005(2) 0.003(2)
C23 0.054(3) 0.061(3) 0.043(3) -0.014(2) 0.005(2) 0.010(2)
C52 0.045(3) 0.059(3) 0.056(3) -0.008(2) -0.010(2) 0.009(2)
C15 0.060(3) 0.062(3) 0.044(3) 0.000(2) 0.000(2) 0.013(3)
C28 0.053(3) 0.054(3) 0.043(3) 0.007(2) -0.004(2) 0.000(2)
N5 0.056(2) 0.0460(19) 0.046(2) 0.0008(16) -0.0115(18) -0.0012(17)
C51 0.049(3) 0.056(3) 0.068(3) 0.008(2) -0.013(2) -0.008(2)
C45 0.070(3) 0.046(2) 0.038(3) 0.007(2) -0.005(2) -0.015(2)
C8 0.039(3) 0.066(3) 0.061(3) -0.019(3) -0.004(2) 0.008(2)
C27 0.062(3) 0.052(3) 0.056(3) 0.011(2) -0.007(3) -0.010(2)
C64 0.056(3) 0.041(2) 0.035(2) 0.0038(19) -0.003(2) 0.002(2)
C72 0.070(3) 0.058(3) 0.042(3) -0.003(2) 0.003(2) -0.011(2)
C65 0.063(3) 0.042(2) 0.049(3) -0.003(2) -0.013(2) -0.014(2)
C31 0.038(3) 0.063(3) 0.050(3) -0.013(2) -0.003(2) 0.006(2)
C10 0.063(3) 0.056(3) 0.035(2) 0.001(2) -0.003(2) -0.004(3)
C29 0.059(3) 0.038(2) 0.037(2) 0.0083(19) -0.013(2) 0.000(2)
C32 0.038(3) 0.060(3) 0.068(3) -0.007(2) -0.012(2) 0.005(2)
C68 0.076(4) 0.063(3) 0.047(3) -0.022(2) -0.008(3) 0.027(3)
C26 0.074(4) 0.047(3) 0.057(3) 0.008(2) -0.018(3) -0.013(2)
C70 0.045(3) 0.062(3) 0.046(3) -0.001(2) -0.005(2) 0.003(2)
C71 0.044(3) 0.042(2) 0.033(2) -0.0051(19) -0.006(2) 0.0062(19)
C53 0.046(3) 0.089(4) 0.065(4) -0.010(3) -0.005(3) 0.006(3)
C73 0.082(3) 0.039(2) 0.039(3) 0.000(2) 0.008(3) -0.006(2)
C78 0.095(4) 0.048(3) 0.052(3) 0.002(2) 0.017(3) -0.003(3)
C82 0.090(4) 0.071(3) 0.035(3) 0.008(2) -0.009(3) -0.003(3)
C7 0.057(3) 0.075(3) 0.095(4) -0.022(3) 0.008(3) 0.000(3)
C19 0.062(3) 0.073(3) 0.070(4) 0.001(3) 0.004(3) 0.006(3)
C44 0.068(3) 0.070(3) 0.047(3) 0.007(2) -0.016(2) -0.028(2)
C55 0.074(4) 0.086(4) 0.110(5) -0.026(4) -0.005(3) 0.022(3)
C1 0.058(3) 0.057(3) 0.039(3) -0.011(2) -0.008(2) 0.013(2)
C11 0.064(3) 0.070(3) 0.045(3) -0.001(2) 0.003(2) 0.003(3)
C33 0.050(3) 0.079(3) 0.081(4) -0.003(3) -0.005(3) -0.001(3)
C66 0.053(3) 0.039(2) 0.039(3) -0.006(2) -0.006(2) 0.001(2)
C43 0.072(3) 0.042(2) 0.038(3) -0.0016(19) -0.001(2) -0.011(2)
C40 0.059(3) 0.067(3) 0.085(4) 0.007(3) -0.014(3) -0.004(2)
C30 0.053(3) 0.076(3) 0.082(3) -0.026(3) -0.012(3) -0.001(2)
C42 0.091(4) 0.095(4) 0.113(4) 0.017(3) -0.017(3) -0.012(3)
C24 0.066(3) 0.039(2) 0.039(3) -0.0026(19) -0.008(2) 0.008(2)
C4 0.068(4) 0.113(5) 0.091(4) -0.048(4) -0.015(3) 0.013(3)
C9 0.061(3) 0.064(3) 0.043(3) -0.001(2) -0.001(2) 0.012(2)
C67 0.076(3) 0.038(2) 0.056(3) -0.013(2) -0.018(3) 0.004(2)
C3 0.055(3) 0.075(3) 0.061(3) -0.028(3) -0.012(3) 0.010(3)
C69 0.062(3) 0.071(3) 0.044(3) -0.015(2) -0.002(2) 0.012(3)
C37 0.054(3) 0.094(4) 0.064(3) -0.007(3) -0.009(3) 0.005(3)
C54 0.057(3) 0.122(5) 0.076(4) -0.008(4) 0.009(3) 0.007(3)
C34 0.055(3) 0.095(4) 0.082(4) -0.023(3) -0.010(3) -0.012(3)
C59 0.078(3) 0.048(3) 0.064(3) 0.000(2) -0.008(3) 0.016(2)
C75 0.122(5) 0.080(4) 0.049(4) -0.008(3) 0.000(3) -0.006(3)
C2 0.080(4) 0.074(3) 0.053(3) -0.015(3) -0.012(3) 0.011(3)
C41 0.116(4) 0.132(4) 0.068(4) -0.004(3) -0.004(3) 0.015(4)
C25 0.088(4) 0.034(2) 0.044(3) -0.0008(19) -0.010(3) 0.012(2)
C12 0.070(4) 0.083(4) 0.078(4) -0.002(3) 0.010(3) -0.009(3)
C35 0.061(3) 0.095(4) 0.070(4) 0.000(3) -0.018(3) 0.000(3)
C79 0.087(4) 0.071(3) 0.070(4) -0.002(3) 0.013(3) 0.020(3)
C74 0.093(4) 0.050(3) 0.034(3) -0.001(2) 0.001(3) -0.011(2)
C61 0.068(4) 0.084(4) 0.094(4) -0.003(3) 0.012(3) -0.011(3)
C49 0.083(4) 0.068(3) 0.063(3) -0.020(3) -0.021(3) 0.012(3)
C14 0.102(4) 0.052(3) 0.073(3) -0.008(2) 0.001(3) -0.003(3)
C57 0.051(3) 0.053(3) 0.057(3) -0.012(2) -0.012(2) 0.014(2)
C16 0.080(3) 0.060(3) 0.050(3) 0.005(2) 0.002(3) 0.014(2)
C21 0.129(5) 0.125(4) 0.083(4) -0.007(3) 0.039(4) 0.021(4)
C47 0.120(5) 0.063(3) 0.051(3) -0.014(2) -0.004(3) -0.006(3)
C80 0.094(4) 0.096(4) 0.121(5) 0.012(3) 0.024(3) 0.028(3)
C60 0.135(4) 0.074(3) 0.084(4) 0.006(3) -0.040(3) 0.007(3)
C84 0.118(4) 0.087(3) 0.063(3) 0.011(3) -0.022(3) -0.018(3)
C77 0.118(5) 0.075(3) 0.068(4) -0.005(3) 0.032(4) 0.016(3)
C6 0.065(4) 0.076(4) 0.145(6) -0.031(4) 0.011(4) -0.012(3)
C58 0.103(4) 0.056(3) 0.089(4) 0.014(3) -0.018(3) -0.002(3)
C5 0.078(4) 0.102(5) 0.139(6) -0.058(4) 0.003(4) -0.014(3)
C83 0.121(4) 0.068(3) 0.083(4) 0.002(3) -0.016(3) 0.001(3)
C20 0.059(3) 0.127(4) 0.122(5) 0.017(3) -0.006(3) 0.018(3)
C17 0.098(4) 0.086(3) 0.077(4) 0.014(3) 0.003(3) 0.033(3)
C18 0.088(4) 0.096(4) 0.078(4) 0.007(3) -0.013(3) 0.003(3)
C81 0.088(4) 0.128(5) 0.131(5) 0.000(4) 0.006(4) -0.007(4)
C76 0.164(6) 0.086(4) 0.051(4) -0.010(3) 0.026(4) -0.016(4)
C56 0.081(4) 0.066(3) 0.078(4) -0.011(3) 0.001(3) 0.010(3)
C38 0.084(4) 0.128(4) 0.065(4) 0.012(3) -0.007(3) 0.010(3)
C62 0.151(5) 0.117(5) 0.091(4) 0.025(4) 0.042(4) -0.015(4)
C46 0.099(4) 0.062(3) 0.038(3) -0.002(2) -0.008(3) -0.032(3)
C48 0.109(4) 0.079(3) 0.059(3) -0.014(3) -0.007(3) 0.022(3)
C13 0.082(4) 0.075(4) 0.104(4) -0.010(3) 0.001(3) -0.018(3)
C63 0.076(4) 0.131(5) 0.179(6) 0.001(4) -0.009(4) -0.037(4)
C39 0.117(4) 0.093(4) 0.125(5) -0.003(3) 0.008(4) 0.031(4)

loop_
_atom_type_symbol
_atom_type_description
_atom_type_scat_dispersion_real
_atom_type_scat_dispersion_imag
_atom_type_scat_source
C C 0.0033 0.0016 'International Tables Vol C Tables 4.2.6.8 and 6.1.1.4'
H H 0.0000 0.0000 'International Tables Vol C Tables 4.2.6.8 and 6.1.1.4'
N N 0.0061 0.0033 'International Tables Vol C Tables 4.2.6.8 and 6.1.1.4'
Y Y -2.7962 3.5667 'International Tables Vol C Tables 4.2.6.8 and 6.1.1.4'

loop_
_geom_angle_atom_site_label_1
_geom_angle_atom_site_label_2
_geom_angle_atom_site_label_3
_geom_angle
N4 Y1 N1 93.41(11)
N4 Y1 N3 74.88(11)
N1 Y1 N3 149.57(10)
N4 Y1 N2 118.05(10)
N1 Y1 N2 70.55(11)
N3 Y1 N2 90.01(10)
N4 Y1 C68 131.28(13)
N1 Y1 C68 79.24(11)
N3 Y1 C68 129.57(11)
N2 Y1 C68 104.75(12)
N4 Y1 C69 154.20(11)
N1 Y1 C69 94.14(11)
N3 Y1 C69 108.67(11)
N2 Y1 C69 87.71(11)
C68 Y1 C69 28.07(10)
N4 Y1 C67 105.62(12)
N1 Y1 C67 91.51(11)
N3 Y1 C67 118.54(10)
N2 Y1 C67 133.08(11)
C68 Y1 C67 28.33(9)
C69 Y1 C67 49.56(12)
N4 Y1 C70 139.04(11)
N1 Y1 C70 121.89(10)
N3 Y1 C70 81.71(10)
N2 Y1 C70 94.71(10)
C68 Y1 C70 49.73(11)
C69 Y1 C70 27.88(9)
C67 Y1 C70 57.87(11)
N4 Y1 C66 97.49(11)
N1 Y1 C66 119.06(10)
N3 Y1 C66 90.61(9)
N2 Y1 C66 143.25(10)
C68 Y1 C66 49.75(11)
C69 Y1 C66 57.47(11)
C67 Y1 C66 28.00(9)
C70 Y1 C66 49.15(10)
N4 Y1 C71 112.60(11)
N1 Y1 C71 136.77(10)
N3 Y1 C71 73.03(9)
N2 Y1 C71 119.46(10)
C68 Y1 C71 57.58(10)
C69 Y1 C71 48.44(10)
C67 Y1 C71 49.49(10)
C70 Y1 C71 26.94(9)
C66 Y1 C71 28.16(9)
N7 Y2 N5 93.72(10)
N7 Y2 N8 75.21(10)
N5 Y2 N8 150.99(10)
N7 Y2 N6 118.12(10)
N5 Y2 N6 70.43(11)
N8 Y2 N6 90.95(10)
N7 Y2 C26 132.36(13)
N5 Y2 C26 77.48(11)
N8 Y2 C26 129.70(11)
N6 Y2 C26 102.94(12)
N7 Y2 C25 106.60(12)
N5 Y2 C25 89.95(11)
N8 Y2 C25 118.79(10)
N6 Y2 C25 131.57(11)
C26 Y2 C25 28.64(10)
N7 Y2 C27 156.07(11)
N5 Y2 C27 92.70(11)
N8 Y2 C27 108.34(11)
N6 Y2 C27 85.73(11)
C26 Y2 C27 28.54(10)
C25 Y2 C27 50.35(12)
N7 Y2 C24 98.70(11)
N5 Y2 C24 118.28(11)
N8 Y2 C24 90.17(10)
N6 Y2 C24 142.13(11)
C26 Y2 C24 50.46(11)
C25 Y2 C24 28.69(9)
C27 Y2 C24 58.19(11)
N7 Y2 C29 114.24(11)
N5 Y2 C29 135.34(10)
N8 Y2 C29 72.84(9)
N6 Y2 C29 118.27(11)
C26 Y2 C29 57.89(11)
C25 Y2 C29 50.09(10)
C27 Y2 C29 48.48(11)
C24 Y2 C29 28.34(9)
N7 Y2 C28 140.96(11)
N5 Y2 C28 119.90(10)
N8 Y2 C28 82.01(10)
N6 Y2 C28 93.20(10)
C26 Y2 C28 49.58(11)
C25 Y2 C28 58.28(11)
C27 Y2 C28 27.29(9)
C24 Y2 C28 49.57(11)
C29 Y2 C28 27.21(9)
C29 N3 C22 105.4(3)
C29 N3 Y1 141.9(3)
C22 N3 Y1 110.9(2)
C73 N7 C72 111.5(3)
C73 N7 Y2 129.3(2)
C72 N7 Y2 119.2(2)
C71 N8 C64 104.7(3)
C71 N8 Y2 142.3(2)
C64 N8 Y2 111.6(2)
C9 N2 C10 115.9(3)
C9 N2 Y1 112.7(3)
C10 N2 Y1 131.0(2)
C51 N6 C52 119.4(3)
C51 N6 Y2 112.9(3)
C52 N6 Y2 127.6(2)
C31 N4 C30 110.4(3)
C31 N4 Y1 130.2(2)
C30 N4 Y1 119.4(2)
C8 N1 C1 104.1(3)
C8 N1 Y1 139.8(3)
C1 N1 Y1 115.9(2)
C23 C22 N3 112.4(3)
C23 C22 C30 126.7(4)
N3 C22 C30 120.9(3)
C49 C50 N5 127.7(4)
C49 C50 C45 120.2(4)
N5 C50 C45 112.1(4)
C35 C36 C31 119.3(4)
C35 C36 C37 117.8(4)
C31 C36 C37 122.8(4)
C22 C23 C24 106.9(3)
C22 C23 H23 126.5
C24 C23 H23 126.5
C57 C52 C53 122.1(4)
C57 C52 N6 117.5(4)
C53 C52 N6 120.2(4)
C14 C15 C10 117.2(4)
C14 C15 C16 123.1(4)
C10 C15 C16 119.5(4)
C27 C28 C29 119.4(4)
C27 C28 Y2 72.3(2)
C29 C28 Y2 76.2(2)
C27 C28 H28 120.3
C29 C28 H28 120.3
Y2 C28 H28 122.5
C43 N5 C50 103.8(3)
C43 N5 Y2 116.3(2)
C50 N5 Y2 139.8(3)
N6 C51 C43 121.6(4)
N6 C51 H51 119.2
C43 C51 H51 119.2
C44 C45 C50 105.5(4)
C44 C45 C46 134.7(4)
C50 C45 C46 119.8(4)
N1 C8 C7 127.2(4)
N1 C8 C3 110.6(4)
C7 C8 C3 122.1(4)
C28 C27 C26 120.9(4)
C28 C27 Y2 80.4(2)
C26 C27 Y2 71.7(2)
C28 C27 H27 119.6
C26 C27 H27 119.6
Y2 C27 H27 119.1
C65 C64 N8 112.6(3)
C65 C64 C72 127.6(4)
N8 C64 C72 119.8(3)
N7 C72 C64 112.8(3)
N7 C72 H72A 109.0
C64 C72 H72A 109.0
N7 C72 H72B 109.0
C64 C72 H72B 109.0
H72A C72 H72B 107.8
C64 C65 C66 106.9(3)
C64 C65 H65 126.5
C66 C65 H65 126.5
C32 C31 C36 118.9(4)
C32 C31 N4 120.9(4)
C36 C31 N4 120.2(4)
C11 C10 C15 120.8(4)
C11 C10 N2 121.0(4)
C15 C10 N2 118.2(4)
N3 C29 C28 130.0(4)
N3 C29 C24 109.5(3)
C28 C29 C24 120.5(4)
N3 C29 Y2 121.7(2)
C28 C29 Y2 76.6(2)
C24 C29 Y2 73.1(2)
C33 C32 C31 120.4(4)
C33 C32 C40 117.4(4)
C31 C32 C40 122.1(4)
C69 C68 C67 120.2(4)
C69 C68 Y1 77.4(2)
C67 C68 Y1 78.0(2)
C69 C68 H68 119.9
C67 C68 H68 119.9
Y1 C68 H68 115.3
C25 C26 C27 121.1(4)
C25 C26 Y2 77.0(2)
C27 C26 Y2 79.7(2)
C25 C26 H26 119.5
C27 C26 H26 119.5
Y2 C26 H26 114.2
C71 C70 C69 118.9(4)
C71 C70 Y1 77.7(2)
C69 C70 Y1 72.3(2)
C71 C70 H70 120.6
C69 C70 H70 120.6
Y1 C70 H70 120.5
C70 C71 N8 129.7(3)
C70 C71 C66 120.7(3)
N8 C71 C66 109.6(3)
C70 C71 Y1 75.3(2)
N8 C71 Y1 122.0(2)
C66 C71 Y1 75.07(19)
C54 C53 C52 117.0(4)
C54 C53 C61 118.8(5)
C52 C53 C61 124.0(4)
C74 C73 C78 120.4(4)
C74 C73 N7 120.0(4)
C78 C73 N7 119.6(4)
C77 C78 C73 118.5(4)
C77 C78 C79 118.9(5)
C73 C78 C79 122.6(4)
C74 C82 C84 114.4(4)
C74 C82 C83 109.9(4)
C84 C82 C83 109.1(3)
C74 C82 H82 107.7
C84 C82 H82 107.7
C83 C82 H82 107.7
C8 C7 C6 117.4(5)
C8 C7 H7 121.3
C6 C7 H7 121.3
C11 C19 C20 111.7(4)
C11 C19 C21 110.0(3)
C20 C19 C21 111.5(4)
C11 C19 H19 107.8
C20 C19 H19 107.8
C21 C19 H19 107.8
C43 C44 C45 106.2(4)
C43 C44 H44 126.9
C45 C44 H44 126.9
C56 C55 C54 121.5(5)
C56 C55 H55 119.2
C54 C55 H55 119.2
C2 C1 N1 112.9(4)
C2 C1 C9 128.4(4)
N1 C1 C9 118.7(4)
C12 C11 C10 117.1(4)
C12 C11 C19 120.6(4)
C10 C11 C19 122.3(4)
C34 C33 C32 120.1(4)
C34 C33 H33 119.9
C32 C33 H33 119.9
C65 C66 C67 135.6(4)
C65 C66 C71 106.2(3)
C67 C66 C71 118.2(4)
C65 C66 Y1 121.7(2)
C67 C66 Y1 72.7(2)
C71 C66 Y1 76.8(2)
N5 C43 C44 112.4(4)
N5 C43 C51 118.8(4)
C44 C43 C51 128.8(4)
C32 C40 C41 113.3(4)
C32 C40 C42 112.3(4)
C41 C40 C42 109.1(4)
C32 C40 H40 107.3
C41 C40 H40 107.3
C42 C40 H40 107.3
N4 C30 C22 112.2(3)
N4 C30 H30A 109.2
C22 C30 H30A 109.2
N4 C30 H30B 109.2
C22 C30 H30B 109.2
H30A C30 H30B 107.9
C40 C42 H42A 109.5
C40 C42 H42B 109.5
H42A C42 H42B 109.5
C40 C42 H42C 109.5
H42A C42 H42C 109.5
H42B C42 H42C 109.5
C23 C24 C25 136.0(4)
C23 C24 C29 105.8(3)
C25 C24 C29 118.2(4)
C23 C24 Y2 120.7(2)
C25 C24 Y2 72.0(2)
C29 C24 Y2 78.5(2)
C5 C4 C3 119.9(5)
C5 C4 H4 120.1
C3 C4 H4 120.1
N2 C9 C1 122.0(4)
N2 C9 H9 119.0
C1 C9 H9 119.0
C68 C67 C66 120.1(4)
C68 C67 Y1 73.7(2)
C66 C67 Y1 79.3(2)
C68 C67 H67 119.9
C66 C67 H67 119.9
Y1 C67 H67 117.9
C2 C3 C8 106.7(4)
C2 C3 C4 135.3(5)
C8 C3 C4 118.0(5)
C68 C69 C70 121.9(4)
C68 C69 Y1 74.5(2)
C70 C69 Y1 79.8(2)
C68 C69 H69 119.0
C70 C69 H69 119.0
Y1 C69 H69 117.2
C36 C37 C39 112.3(4)
C36 C37 C38 113.1(4)
C39 C37 C38 109.6(4)
C36 C37 H37 107.2
C39 C37 H37 107.2
C38 C37 H37 107.2
C55 C54 C53 120.6(5)
C55 C54 H54 119.7
C53 C54 H54 119.7
C35 C34 C33 120.0(4)
C35 C34 H34 120.0
C33 C34 H34 120.0
C57 C59 C58 113.6(3)
C57 C59 C60 107.8(4)
C58 C59 C60 111.2(3)
C57 C59 H59 108.0
C58 C59 H59 108.0
C60 C59 H59 108.0
C76 C75 C74 120.2(5)
C76 C75 H75 119.9
C74 C75 H75 119.9
C1 C2 C3 105.7(4)
C1 C2 H2 127.1
C3 C2 H2 127.1
C40 C41 H41A 109.5
C40 C41 H41B 109.5
H41A C41 H41B 109.5
C40 C41 H41C 109.5
H41A C41 H41C 109.5
H41B C41 H41C 109.5
C26 C25 C24 119.9(4)
C26 C25 Y2 74.4(2)
C24 C25 Y2 79.3(2)
C26 C25 H25 120.1
C24 C25 H25 120.1
Y2 C25 H25 117.0
C13 C12 C11 123.1(5)
C13 C12 H12 118.5
C11 C12 H12 118.5
C34 C35 C36 121.2(4)
C34 C35 H35 119.4
C36 C35 H35 119.4
C78 C79 C80 111.0(4)
C78 C79 C81 112.6(4)
C80 C79 C81 110.4(4)
C78 C79 H79 107.6
C80 C79 H79 107.6
C81 C79 H79 107.6
C75 C74 C73 119.0(4)
C75 C74 C82 118.3(4)
C73 C74 C82 122.7(4)
C53 C61 C62 114.0(4)
C53 C61 C63 109.5(4)
C62 C61 C63 110.6(4)
C53 C61 H61 107.5
C62 C61 H61 107.5
C63 C61 H61 107.5
C50 C49 C48 117.5(4)
C50 C49 H49 121.3
C48 C49 H49 121.3
C13 C14 C15 122.7(4)
C13 C14 H14 118.7
C15 C14 H14 118.7
C56 C57 C52 117.8(4)
C56 C57 C59 120.5(4)
C52 C57 C59 121.4(4)
C15 C16 C18 111.2(3)
C15 C16 C17 113.9(4)
C18 C16 C17 109.3(3)
C15 C16 H16 107.4
C18 C16 H16 107.4
C17 C16 H16 107.4
C19 C21 H21A 109.5
C19 C21 H21B 109.5
H21A C21 H21B 109.5
C19 C21 H21C 109.5
H21A C21 H21C 109.5
H21B C21 H21C 109.5
C46 C47 C48 119.7(4)
C46 C47 H47 120.2
C48 C47 H47 120.2
C79 C80 H80A 109.5
C79 C80 H80B 109.5
H80A C80 H80B 109.5
C79 C80 H80C 109.5
H80A C80 H80C 109.5
H80B C80 H80C 109.5
C59 C60 H60A 109.5
C59 C60 H60B 109.5
H60A C60 H60B 109.5
C59 C60 H60C 109.5
H60A C60 H60C 109.5
H60B C60 H60C 109.5
C82 C84 H84A 109.5
C82 C84 H84B 109.5
H84A C84 H84B 109.5
C82 C84 H84C 109.5
H84A C84 H84C 109.5
H84B C84 H84C 109.5
C76 C77 C78 120.1(5)
C76 C77 H77 120.0
C78 C77 H77 120.0
C7 C6 C5 121.8(5)
C7 C6 H6 119.1
C5 C6 H6 119.1
C59 C58 H58A 109.5
C59 C58 H58B 109.5
H58A C58 H58B 109.5
C59 C58 H58C 109.5
H58A C58 H58C 109.5
H58B C58 H58C 109.5
C4 C5 C6 120.7(5)
C4 C5 H5 119.6
C6 C5 H5 119.6
C82 C83 H83A 109.5
C82 C83 H83B 109.5
H83A C83 H83B 109.5
C82 C83 H83C 109.5
H83A C83 H83C 109.5
H83B C83 H83C 109.5
C19 C20 H20A 109.5
C19 C20 H20B 109.5
H20A C20 H20B 109.5
C19 C20 H20C 109.5
H20A C20 H20C 109.5
H20B C20 H20C 109.5
C16 C17 H17A 109.5
C16 C17 H17B 109.5
H17A C17 H17B 109.5
C16 C17 H17C 109.5
H17A C17 H17C 109.5
H17B C17 H17C 109.5
C16 C18 H18A 109.5
C16 C18 H18B 109.5
H18A C18 H18B 109.5
C16 C18 H18C 109.5
H18A C18 H18C 109.5
H18B C18 H18C 109.5
C79 C81 H81A 109.5
C79 C81 H81B 109.5
H81A C81 H81B 109.5
C79 C81 H81C 109.5
H81A C81 H81C 109.5
H81B C81 H81C 109.5
C77 C76 C75 121.7(5)
C77 C76 H76 119.2
C75 C76 H76 119.2
C55 C56 C57 120.8(5)
C55 C56 H56 119.6
C57 C56 H56 119.6
C37 C38 H38A 109.5
C37 C38 H38B 109.5
H38A C38 H38B 109.5
C37 C38 H38C 109.5
H38A C38 H38C 109.5
H38B C38 H38C 109.5
C61 C62 H62A 109.5
C61 C62 H62B 109.5
H62A C62 H62B 109.5
C61 C62 H62C 109.5
H62A C62 H62C 109.5
H62B C62 H62C 109.5
C47 C46 C45 119.8(4)
C47 C46 H46 120.1
C45 C46 H46 120.1
C47 C48 C49 123.1(5)
C47 C48 H48 118.5
C49 C48 H48 118.5
C12 C13 C14 119.1(5)
C12 C13 H13 120.5
C14 C13 H13 120.5
C61 C63 H63A 109.5
C61 C63 H63B 109.5
H63A C63 H63B 109.5
C61 C63 H63C 109.5
H63A C63 H63C 109.5
H63B C63 H63C 109.5
C37 C39 H39A 109.5
C37 C39 H39B 109.5
H39A C39 H39B 109.5
C37 C39 H39C 109.5
H39A C39 H39C 109.5
H39B C39 H39C 109.5

loop_
_geom_bond_atom_site_label_1
_geom_bond_atom_site_label_2
_geom_bond_distance
Y1 N4 2.184(3)
Y1 N1 2.339(3)
Y1 N3 2.375(3)
Y1 N2 2.476(3)
Y1 C68 2.801(4)
Y1 C69 2.837(4)
Y1 C67 2.855(3)
Y1 C70 2.930(3)
Y1 C66 2.938(3)
Y1 C71 2.960(3)
Y2 N7 2.163(3)
Y2 N5 2.323(3)
Y2 N8 2.363(3)
Y2 N6 2.457(3)
Y2 C26 2.779(3)
Y2 C25 2.811(3)
Y2 C27 2.880(4)
Y2 C24 2.905(4)
Y2 C29 2.975(3)
Y2 C28 2.980(3)
N3 C29 1.383(4)
N3 C22 1.386(4)
N7 C73 1.436(4)
N7 C72 1.471(4)
N8 C71 1.387(4)
N8 C64 1.390(4)
N2 C9 1.307(4)
N2 C10 1.441(4)
N6 C51 1.299(4)
N6 C52 1.437(4)
N4 C31 1.434(4)
N4 C30 1.466(4)
N1 C8 1.379(4)
N1 C1 1.391(4)
C22 C23 1.365(4)
C22 C30 1.496(5)
C50 C49 1.378(5)
C50 N5 1.379(4)
C50 C45 1.406(5)
C36 C35 1.383(5)
C36 C31 1.399(5)
C36 C37 1.512(5)
C23 C24 1.410(5)
C23 H23 0.9300
C52 C57 1.408(5)
C52 C53 1.411(5)
C15 C14 1.402(5)
C15 C10 1.408(5)
C15 C16 1.514(5)
C28 C27 1.386(5)
C28 C29 1.401(5)
C28 H28 0.9300
N5 C43 1.370(4)
C51 C43 1.417(5)
C51 H51 0.9300
C45 C44 1.398(5)
C45 C46 1.409(5)
C8 C7 1.387(5)
C8 C3 1.419(5)
C27 C26 1.398(5)
C27 H27 0.9300
C64 C65 1.365(4)
C64 C72 1.500(4)
C72 H72A 0.9700
C72 H72B 0.9700
C65 C66 1.401(4)
C65 H65 0.9300
C31 C32 1.390(5)
C10 C11 1.406(5)
C29 C24 1.441(5)
C32 C33 1.377(5)
C32 C40 1.511(5)
C68 C69 1.367(5)
C68 C67 1.385(5)
C68 H68 0.9300
C26 C25 1.383(5)
C26 H26 0.9300
C70 C71 1.373(4)
C70 C69 1.392(5)
C70 H70 0.9300
C71 C66 1.435(4)
C53 C54 1.408(5)
C53 C61 1.527(5)
C73 C74 1.407(5)
C73 C78 1.419(5)
C78 C77 1.417(5)
C78 C79 1.507(5)
C82 C74 1.489(5)
C82 C84 1.537(5)
C82 C83 1.543(5)
C82 H82 0.9800
C7 C6 1.389(5)
C7 H7 0.9300
C19 C11 1.524(5)
C19 C20 1.542(5)
C19 C21 1.557(5)
C19 H19 0.9800
C44 C43 1.396(5)
C44 H44 0.9300
C55 C56 1.364(6)
C55 C54 1.375(6)
C55 H55 0.9300
C1 C2 1.380(5)
C1 C9 1.421(5)
C11 C12 1.399(5)
C33 C34 1.376(5)
C33 H33 0.9300
C66 C67 1.404(4)
C40 C41 1.535(5)
C40 C42 1.541(5)
C40 H40 0.9800
C30 H30A 0.9700
C30 H30B 0.9700
C42 H42A 0.9600
C42 H42B 0.9600
C42 H42C 0.9600
C24 C25 1.419(5)
C4 C5 1.356(6)
C4 C3 1.424(6)
C4 H4 0.9300
C9 H9 0.9300
C67 H67 0.9300
C3 C2 1.401(5)
C69 H69 0.9300
C37 C39 1.542(5)
C37 C38 1.552(5)
C37 H37 0.9800
C54 H54 0.9300
C34 C35 1.357(5)
C34 H34 0.9300
C59 C57 1.486(5)
C59 C58 1.545(5)
C59 C60 1.551(5)
C59 H59 0.9800
C75 C76 1.379(6)
C75 C74 1.406(5)
C75 H75 0.9300
C2 H2 0.9300
C41 H41A 0.9600
C41 H41B 0.9600
C41 H41C 0.9600
C25 H25 0.9300
C12 C13 1.348(5)
C12 H12 0.9300
C35 H35 0.9300
C79 C80 1.531(5)
C79 C81 1.548(5)
C79 H79 0.9800
C61 C62 1.543(6)
C61 C63 1.553(5)
C61 H61 0.9800
C49 C48 1.386(5)
C49 H49 0.9300
C14 C13 1.354(5)
C14 H14 0.9300
C57 C56 1.394(5)
C16 C18 1.538(5)
C16 C17 1.555(5)
C16 H16 0.9800
C21 H21A 0.9600
C21 H21B 0.9600
C21 H21C 0.9600
C47 C46 1.340(5)
C47 C48 1.377(5)
C47 H47 0.9300
C80 H80A 0.9600
C80 H80B 0.9600
C80 H80C 0.9600
C60 H60A 0.9600
C60 H60B 0.9600
C60 H60C 0.9600
C84 H84A 0.9600
C84 H84B 0.9600
C84 H84C 0.9600
C77 C76 1.374(6)
C77 H77 0.9300
C6 C5 1.403(6)
C6 H6 0.9300
C58 H58A 0.9600
C58 H58B 0.9600
C58 H58C 0.9600
C5 H5 0.9300
C83 H83A 0.9600
C83 H83B 0.9600
C83 H83C 0.9600
C20 H20A 0.9600
C20 H20B 0.9600
C20 H20C 0.9600
C17 H17A 0.9600
C17 H17B 0.9600
C17 H17C 0.9600
C18 H18A 0.9600
C18 H18B 0.9600
C18 H18C 0.9600
C81 H81A 0.9600
C81 H81B 0.9600
C81 H81C 0.9600
C76 H76 0.9300
C56 H56 0.9300
C38 H38A 0.9600
C38 H38B 0.9600
C38 H38C 0.9600
C62 H62A 0.9600
C62 H62B 0.9600
C62 H62C 0.9600
C46 H46 0.9300
C48 H48 0.9300
C13 H13 0.9300
C63 H63A 0.9600
C63 H63B 0.9600
C63 H63C 0.9600
C39 H39A 0.9600
C39 H39B 0.9600
C39 H39C 0.9600

loop_
_geom_torsion_atom_site_label_1
_geom_torsion_atom_site_label_2
_geom_torsion_atom_site_label_3
_geom_torsion_atom_site_label_4
_geom_torsion
N4 Y1 N3 C29 -171.8(4)
N1 Y1 N3 C29 118.0(4)
N2 Y1 N3 C29 69.1(4)
C68 Y1 N3 C29 -40.2(4)
C69 Y1 N3 C29 -18.5(4)
C67 Y1 N3 C29 -72.0(4)
C70 Y1 N3 C29 -25.7(4)
C66 Y1 N3 C29 -74.2(4)
C71 Y1 N3 C29 -51.9(4)
N4 Y1 N3 C22 -10.8(2)
N1 Y1 N3 C22 -81.0(3)
N2 Y1 N3 C22 -129.9(2)
C68 Y1 N3 C22 120.7(2)
C69 Y1 N3 C22 142.5(2)
C67 Y1 N3 C22 89.0(2)
C70 Y1 N3 C22 135.3(2)
C66 Y1 N3 C22 86.8(2)
C71 Y1 N3 C22 109.1(2)
N5 Y2 N7 C73 -18.6(3)
N8 Y2 N7 C73 -171.4(3)
N6 Y2 N7 C73 -88.4(3)
C26 Y2 N7 C73 57.8(4)
C25 Y2 N7 C73 72.4(3)
C27 Y2 N7 C73 86.6(4)
C24 Y2 N7 C73 100.7(3)
C29 Y2 N7 C73 125.6(3)
C28 Y2 N7 C73 132.2(3)
N5 Y2 N7 C72 160.7(2)
N8 Y2 N7 C72 7.9(2)
N6 Y2 N7 C72 90.9(3)
C26 Y2 N7 C72 -122.9(3)
C25 Y2 N7 C72 -108.3(2)
C27 Y2 N7 C72 -94.1(4)
C24 Y2 N7 C72 -80.0(3)
C29 Y2 N7 C72 -55.1(3)
C28 Y2 N7 C72 -48.5(3)
N7 Y2 N8 C71 -173.8(4)
N5 Y2 N8 C71 115.9(4)
N6 Y2 N8 C71 67.3(3)
C26 Y2 N8 C71 -40.4(4)
C25 Y2 N8 C71 -72.7(4)
C27 Y2 N8 C71 -18.5(4)
C24 Y2 N8 C71 -74.9(4)
C29 Y2 N8 C71 -52.1(3)
C28 Y2 N8 C71 -25.8(3)
N7 Y2 N8 C64 -10.5(2)
N5 Y2 N8 C64 -80.8(3)
N6 Y2 N8 C64 -129.4(2)
C26 Y2 N8 C64 122.9(2)
C25 Y2 N8 C64 90.6(2)
C27 Y2 N8 C64 144.8(2)
C24 Y2 N8 C64 88.5(2)
C29 Y2 N8 C64 111.2(2)
C28 Y2 N8 C64 137.5(2)
N4 Y1 N2 C9 86.2(3)
N1 Y1 N2 C9 2.9(2)
N3 Y1 N2 C9 159.0(2)
C68 Y1 N2 C9 -69.8(3)
C69 Y1 N2 C9 -92.3(3)
C67 Y1 N2 C9 -70.1(3)
C70 Y1 N2 C9 -119.3(2)
C66 Y1 N2 C9 -109.9(3)
C71 Y1 N2 C9 -130.6(2)
N4 Y1 N2 C10 -101.1(3)
N1 Y1 N2 C10 175.6(3)
N3 Y1 N2 C10 -28.3(3)
C68 Y1 N2 C10 102.9(3)
C69 Y1 N2 C10 80.4(3)
C67 Y1 N2 C10 102.6(3)
C70 Y1 N2 C10 53.4(3)
C66 Y1 N2 C10 62.8(4)
C71 Y1 N2 C10 42.1(3)
N7 Y2 N6 C51 83.8(3)
N5 Y2 N6 C51 0.2(2)
N8 Y2 N6 C51 157.5(3)
C26 Y2 N6 C51 -71.2(3)
C25 Y2 N6 C51 -71.3(3)
C27 Y2 N6 C51 -94.2(3)
C24 Y2 N6 C51 -111.0(3)
C29 Y2 N6 C51 -131.5(2)
C28 Y2 N6 C51 -120.4(3)
N7 Y2 N6 C52 -100.3(3)
N5 Y2 N6 C52 176.1(3)
N8 Y2 N6 C52 -26.6(3)
C26 Y2 N6 C52 104.7(3)
C25 Y2 N6 C52 104.6(3)
C27 Y2 N6 C52 81.7(3)
C24 Y2 N6 C52 64.9(4)
C29 Y2 N6 C52 44.4(3)
C28 Y2 N6 C52 55.5(3)
N1 Y1 N4 C31 -23.2(3)
N3 Y1 N4 C31 -174.6(3)
N2 Y1 N4 C31 -92.9(3)
C68 Y1 N4 C31 55.5(4)
C69 Y1 N4 C31 83.7(4)
C67 Y1 N4 C31 69.4(3)
C70 Y1 N4 C31 128.0(3)
C66 Y1 N4 C31 96.8(3)
C71 Y1 N4 C31 121.5(3)
N1 Y1 N4 C30 157.8(3)
N3 Y1 N4 C30 6.3(3)
N2 Y1 N4 C30 88.1(3)
C68 Y1 N4 C30 -123.5(3)
C69 Y1 N4 C30 -95.4(4)
C67 Y1 N4 C30 -109.7(3)
C70 Y1 N4 C30 -51.0(3)
C66 Y1 N4 C30 -82.3(3)
C71 Y1 N4 C30 -57.6(3)
N4 Y1 N1 C8 64.5(4)
N3 Y1 N1 C8 130.0(4)
N2 Y1 N1 C8 -176.9(4)
C68 Y1 N1 C8 -66.9(4)
C69 Y1 N1 C8 -90.8(4)
C67 Y1 N1 C8 -41.2(4)
C70 Y1 N1 C8 -93.6(4)
C66 Y1 N1 C8 -36.0(4)
C71 Y1 N1 C8 -64.2(4)
N4 Y1 N1 C1 -122.1(2)
N3 Y1 N1 C1 -56.6(3)
N2 Y1 N1 C1 -3.5(2)
C68 Y1 N1 C1 106.5(3)
C69 Y1 N1 C1 82.6(3)
C67 Y1 N1 C1 132.2(3)
C70 Y1 N1 C1 79.8(3)
C66 Y1 N1 C1 137.4(2)
C71 Y1 N1 C1 109.2(3)
C29 N3 C22 C23 1.4(4)
Y1 N3 C22 C23 -166.6(2)
C29 N3 C22 C30 -177.4(3)
Y1 N3 C22 C30 14.7(4)
N3 C22 C23 C24 -1.1(4)
C30 C22 C23 C24 177.6(4)
C51 N6 C52 C57 -110.9(4)
Y2 N6 C52 C57 73.4(4)
C51 N6 C52 C53 74.7(5)
Y2 N6 C52 C53 -101.0(4)
N7 Y2 C28 C27 -140.8(2)
N5 Y2 C28 C27 5.1(3)
N8 Y2 C28 C27 164.8(3)
N6 Y2 C28 C27 74.3(2)
C26 Y2 C28 C27 -30.0(2)
C25 Y2 C28 C27 -64.0(2)
C24 Y2 C28 C27 -98.1(3)
C29 Y2 C28 C27 -127.5(4)
N7 Y2 C28 C29 -13.3(3)
N5 Y2 C28 C29 132.5(2)
N8 Y2 C28 C29 -67.7(2)
N6 Y2 C28 C29 -158.3(2)
C26 Y2 C28 C29 97.5(3)
C25 Y2 C28 C29 63.4(2)
C27 Y2 C28 C29 127.5(4)
C24 Y2 C28 C29 29.4(2)
C49 C50 N5 C43 -178.4(4)
C45 C50 N5 C43 -0.2(4)
C49 C50 N5 Y2 -2.3(7)
C45 C50 N5 Y2 175.9(3)
N7 Y2 N5 C43 -119.3(3)
N8 Y2 N5 C43 -53.5(4)
N6 Y2 N5 C43 -0.7(2)
C26 Y2 N5 C43 108.1(3)
C25 Y2 N5 C43 134.1(3)
C27 Y2 N5 C43 83.8(3)
C24 Y2 N5 C43 138.8(2)
C29 Y2 N5 C43 110.1(3)
C28 Y2 N5 C43 81.5(3)
N7 Y2 N5 C50 65.0(4)
N8 Y2 N5 C50 130.8(4)
N6 Y2 N5 C50 -176.5(4)
C26 Y2 N5 C50 -67.7(4)
C25 Y2 N5 C50 -41.7(4)
C27 Y2 N5 C50 -92.0(4)
C24 Y2 N5 C50 -37.0(4)
C29 Y2 N5 C50 -65.6(4)
C28 Y2 N5 C50 -94.3(4)
C52 N6 C51 C43 -176.0(3)
Y2 N6 C51 C43 0.3(4)
C49 C50 C45 C44 178.6(4)
N5 C50 C45 C44 0.2(4)
C49 C50 C45 C46 0.4(6)
N5 C50 C45 C46 -177.9(3)
C1 N1 C8 C7 179.5(4)
Y1 N1 C8 C7 -6.7(6)
C1 N1 C8 C3 -1.1(4)
Y1 N1 C8 C3 172.8(3)
C29 C28 C27 C26 -0.3(5)
Y2 C28 C27 C26 61.9(3)
C29 C28 C27 Y2 -62.2(3)
N7 Y2 C27 C28 78.9(4)
N5 Y2 C27 C28 -175.6(2)
N8 Y2 C27 C28 -15.9(3)
N6 Y2 C27 C28 -105.5(2)
C26 Y2 C27 C28 127.2(4)
C25 Y2 C27 C28 96.7(3)
C24 Y2 C27 C28 62.5(2)
C29 Y2 C27 C28 29.0(2)
N7 Y2 C27 C26 -48.2(4)
N5 Y2 C27 C26 57.2(3)
N8 Y2 C27 C26 -143.0(2)
N6 Y2 C27 C26 127.4(3)
C25 Y2 C27 C26 -30.4(2)
C24 Y2 C27 C26 -64.7(2)
C29 Y2 C27 C26 -98.2(3)
C28 Y2 C27 C26 -127.2(4)
C71 N8 C64 C65 0.7(4)
Y2 N8 C64 C65 -168.9(2)
C71 N8 C64 C72 -178.3(3)
Y2 N8 C64 C72 12.2(4)
C73 N7 C72 C64 175.1(3)
Y2 N7 C72 C64 -4.3(4)
C65 C64 C72 N7 175.2(3)
N8 C64 C72 N7 -6.1(5)
N8 C64 C65 C66 -0.4(4)
C72 C64 C65 C66 178.4(3)
C35 C36 C31 C32 1.6(6)
C37 C36 C31 C32 -175.3(4)
C35 C36 C31 N4 -176.4(3)
C37 C36 C31 N4 6.6(6)
C30 N4 C31 C32 86.3(4)
Y1 N4 C31 C32 -92.8(4)
C30 N4 C31 C36 -95.7(4)
Y1 N4 C31 C36 85.2(4)
C14 C15 C10 C11 1.1(5)
C16 C15 C10 C11 -174.1(3)
C14 C15 C10 N2 -176.9(3)
C16 C15 C10 N2 8.0(5)
C9 N2 C10 C11 70.6(4)
Y1 N2 C10 C11 -101.9(4)
C9 N2 C10 C15 -111.5(4)
Y1 N2 C10 C15 76.0(4)
C22 N3 C29 C28 177.8(3)
Y1 N3 C29 C28 -20.6(6)
C22 N3 C29 C24 -1.1(4)
Y1 N3 C29 C24 160.5(3)
C22 N3 C29 Y2 -82.8(3)
Y1 N3 C29 Y2 78.8(4)
C27 C28 C29 N3 -179.4(3)
Y2 C28 C29 N3 120.4(4)
C27 C28 C29 C24 -0.6(5)
Y2 C28 C29 C24 -60.8(3)
C27 C28 C29 Y2 60.2(3)
N7 Y2 C29 N3 41.8(3)
N5 Y2 C29 N3 165.6(3)
N8 Y2 C29 N3 -22.6(3)
N6 Y2 C29 N3 -104.2(3)
C26 Y2 C29 N3 168.0(4)
C25 Y2 C29 N3 133.7(4)
C27 Y2 C29 N3 -158.1(4)
C24 Y2 C29 N3 102.8(4)
C28 Y2 C29 N3 -129.0(4)
N7 Y2 C29 C28 170.8(2)
N5 Y2 C29 C28 -65.3(3)
N8 Y2 C29 C28 106.4(2)
N6 Y2 C29 C28 24.8(3)
C26 Y2 C29 C28 -63.0(2)
C25 Y2 C29 C28 -97.3(3)
C27 Y2 C29 C28 -29.1(2)
C24 Y2 C29 C28 -128.2(3)
N7 Y2 C29 C24 -61.0(2)
N5 Y2 C29 C24 62.9(3)
N8 Y2 C29 C24 -125.4(2)
N6 Y2 C29 C24 153.0(2)
C26 Y2 C29 C24 65.2(2)
C25 Y2 C29 C24 30.9(2)
C27 Y2 C29 C24 99.1(3)
C28 Y2 C29 C24 128.2(3)
C36 C31 C32 C33 -1.6(6)
N4 C31 C32 C33 176.4(3)
C36 C31 C32 C40 175.0(4)
N4 C31 C32 C40 -7.0(6)
N4 Y1 C68 C69 154.1(2)
N1 Y1 C68 C69 -120.8(3)
N3 Y1 C68 C69 48.2(3)
N2 Y1 C68 C69 -54.4(3)
C67 Y1 C68 C69 125.0(4)
C70 Y1 C68 C69 29.1(2)
C66 Y1 C68 C69 95.2(3)
C71 Y1 C68 C69 61.4(2)
N4 Y1 C68 C67 29.1(3)
N1 Y1 C68 C67 114.1(3)
N3 Y1 C68 C67 -76.9(3)
N2 Y1 C68 C67 -179.5(2)
C69 Y1 C68 C67 -125.0(4)
C70 Y1 C68 C67 -95.9(3)
C66 Y1 C68 C67 -29.8(2)
C71 Y1 C68 C67 -63.7(2)
C28 C27 C26 C25 1.6(6)
Y2 C27 C26 C25 67.9(3)
C28 C27 C26 Y2 -66.3(3)
N7 Y2 C26 C25 30.3(3)
N5 Y2 C26 C25 113.9(3)
N8 Y2 C26 C25 -77.6(3)
N6 Y2 C26 C25 -179.9(2)
C27 Y2 C26 C25 -125.5(4)
C24 Y2 C26 C25 -30.5(2)
C29 Y2 C26 C25 -64.5(2)
C28 Y2 C26 C25 -96.8(3)
N7 Y2 C26 C27 155.8(2)
N5 Y2 C26 C27 -120.6(3)
N8 Y2 C26 C27 47.9(3)
N6 Y2 C26 C27 -54.4(3)
C25 Y2 C26 C27 125.5(4)
C24 Y2 C26 C27 95.0(3)
C29 Y2 C26 C27 61.0(2)
C28 Y2 C26 C27 28.7(2)
N4 Y1 C70 C71 -13.4(3)
N1 Y1 C70 C71 132.0(2)
N3 Y1 C70 C71 -68.6(2)
N2 Y1 C70 C71 -158.0(2)
C68 Y1 C70 C71 96.7(3)
C69 Y1 C70 C71 126.0(4)
C67 Y1 C70 C71 62.8(2)
C66 Y1 C70 C71 29.4(2)
N4 Y1 C70 C69 -139.4(3)
N1 Y1 C70 C69 6.0(3)
N3 Y1 C70 C69 165.4(3)
N2 Y1 C70 C69 76.0(3)
C68 Y1 C70 C69 -29.3(2)
C67 Y1 C70 C69 -63.2(2)
C66 Y1 C70 C69 -96.6(3)
C71 Y1 C70 C69 -126.0(4)
C69 C70 C71 N8 -178.7(3)
Y1 C70 C71 N8 119.6(4)
C69 C70 C71 C66 -0.6(5)
Y1 C70 C71 C66 -62.3(3)
C69 C70 C71 Y1 61.7(3)
C64 N8 C71 C70 177.7(3)
Y2 N8 C71 C70 -18.4(6)
C64 N8 C71 C66 -0.7(4)
Y2 N8 C71 C66 163.3(3)
C64 N8 C71 Y1 -84.9(3)
Y2 N8 C71 Y1 79.0(4)
N4 Y1 C71 C70 170.5(2)
N1 Y1 C71 C70 -67.0(3)
N3 Y1 C71 C70 105.5(2)
N2 Y1 C71 C70 25.4(2)
C68 Y1 C71 C70 -63.9(2)
C69 Y1 C71 C70 -30.4(2)
C67 Y1 C71 C70 -97.9(2)
C66 Y1 C71 C70 -128.0(3)
N4 Y1 C71 N8 42.6(3)
N1 Y1 C71 N8 165.1(2)
N3 Y1 C71 N8 -22.4(3)
N2 Y1 C71 N8 -102.5(3)
C68 Y1 C71 N8 168.2(3)
C69 Y1 C71 N8 -158.3(4)
C67 Y1 C71 N8 134.2(3)
C70 Y1 C71 N8 -127.9(4)
C66 Y1 C71 N8 104.1(4)
N4 Y1 C71 C66 -61.4(2)
N1 Y1 C71 C66 61.0(3)
N3 Y1 C71 C66 -126.4(2)
N2 Y1 C71 C66 153.5(2)
C68 Y1 C71 C66 64.2(2)
C69 Y1 C71 C66 97.7(2)
C67 Y1 C71 C66 30.2(2)
C70 Y1 C71 C66 128.0(3)
C57 C52 C53 C54 -2.1(6)
N6 C52 C53 C54 172.0(3)
C57 C52 C53 C61 172.6(4)
N6 C52 C53 C61 -13.3(6)
C72 N7 C73 C74 -97.8(4)
Y2 N7 C73 C74 81.6(4)
C72 N7 C73 C78 81.7(4)
Y2 N7 C73 C78 -98.9(4)
C74 C73 C78 C77 -3.1(6)
N7 C73 C78 C77 177.4(3)
C74 C73 C78 C79 174.9(4)
N7 C73 C78 C79 -4.6(6)
N1 C8 C7 C6 177.3(4)
C3 C8 C7 C6 -2.1(6)
C50 C45 C44 C43 -0.1(4)
C46 C45 C44 C43 177.6(4)
C8 N1 C1 C2 0.5(4)
Y1 N1 C1 C2 -175.1(2)
C8 N1 C1 C9 179.6(3)
Y1 N1 C1 C9 4.0(4)
C15 C10 C11 C12 -1.3(5)
N2 C10 C11 C12 176.6(3)
C15 C10 C11 C19 176.7(3)
N2 C10 C11 C19 -5.5(6)
C20 C19 C11 C12 -53.2(5)
C21 C19 C11 C12 71.2(5)
C20 C19 C11 C10 128.9(4)
C21 C19 C11 C10 -106.7(4)
C31 C32 C33 C34 -0.1(6)
C40 C32 C33 C34 -176.8(4)
C64 C65 C66 C67 -178.3(4)
C64 C65 C66 C71 0.0(4)
C64 C65 C66 Y1 84.2(3)
C70 C71 C66 C65 -178.0(3)
N8 C71 C66 C65 0.4(4)
Y1 C71 C66 C65 119.6(3)
C70 C71 C66 C67 0.6(5)
N8 C71 C66 C67 179.0(3)
Y1 C71 C66 C67 -61.8(3)
C70 C71 C66 Y1 62.4(3)
N8 C71 C66 Y1 -119.1(2)
N4 Y1 C66 C65 24.1(3)
N1 Y1 C66 C65 122.3(3)
N3 Y1 C66 C65 -50.7(3)
N2 Y1 C66 C65 -141.6(3)
C68 Y1 C66 C65 163.6(4)
C69 Y1 C66 C65 -162.6(3)
C67 Y1 C66 C65 133.4(4)
C70 Y1 C66 C65 -129.2(3)
C71 Y1 C66 C65 -101.0(4)
N4 Y1 C66 C67 -109.3(2)
N1 Y1 C66 C67 -11.2(3)
N3 Y1 C66 C67 175.8(3)
N2 Y1 C66 C67 85.0(3)
C68 Y1 C66 C67 30.2(2)
C69 Y1 C66 C67 64.0(2)
C70 Y1 C66 C67 97.4(3)
C71 Y1 C66 C67 125.5(3)
N4 Y1 C66 C71 125.1(2)
N1 Y1 C66 C71 -136.7(2)
N3 Y1 C66 C71 50.3(2)
N2 Y1 C66 C71 -40.5(3)
C68 Y1 C66 C71 -95.3(2)
C69 Y1 C66 C71 -61.6(2)
C67 Y1 C66 C71 -125.5(3)
C70 Y1 C66 C71 -28.15(19)
C50 N5 C43 C44 0.1(4)
Y2 N5 C43 C44 -177.1(2)
C50 N5 C43 C51 178.3(3)
Y2 N5 C43 C51 1.2(4)
C45 C44 C43 N5 0.0(4)
C45 C44 C43 C51 -178.0(4)
N6 C51 C43 N5 -1.0(5)
N6 C51 C43 C44 176.9(4)
C33 C32 C40 C41 74.1(5)
C31 C32 C40 C41 -102.6(5)
C33 C32 C40 C42 -50.1(5)
C31 C32 C40 C42 133.2(4)
C31 N4 C30 C22 179.6(3)
Y1 N4 C30 C22 -1.2(4)
C23 C22 C30 N4 171.6(4)
N3 C22 C30 N4 -9.8(5)
C22 C23 C24 C25 -178.3(4)
C22 C23 C24 C29 0.3(4)
C22 C23 C24 Y2 86.2(3)
N3 C29 C24 C23 0.5(4)
C28 C29 C24 C23 -178.5(3)
Y2 C29 C24 C23 118.9(3)
N3 C29 C24 C25 179.4(3)
C28 C29 C24 C25 0.4(5)
Y2 C29 C24 C25 -62.2(3)
N3 C29 C24 Y2 -118.4(2)
C28 C29 C24 Y2 62.6(3)
N7 Y2 C24 C23 24.5(3)
N5 Y2 C24 C23 123.5(3)
N8 Y2 C24 C23 -50.6(3)
N6 Y2 C24 C23 -142.3(3)
C26 Y2 C24 C23 163.8(4)
C25 Y2 C24 C23 133.3(5)
C27 Y2 C24 C23 -162.2(3)
C29 Y2 C24 C23 -101.7(4)
C28 Y2 C24 C23 -129.9(3)
N7 Y2 C24 C25 -108.8(3)
N5 Y2 C24 C25 -9.8(3)
N8 Y2 C24 C25 176.1(3)
N6 Y2 C24 C25 84.4(3)
C26 Y2 C24 C25 30.4(2)
C27 Y2 C24 C25 64.5(2)
C29 Y2 C24 C25 125.0(4)
C28 Y2 C24 C25 96.8(3)
N7 Y2 C24 C29 126.2(2)
N5 Y2 C24 C29 -134.7(2)
N8 Y2 C24 C29 51.2(2)
N6 Y2 C24 C29 -40.6(3)
C26 Y2 C24 C29 -94.5(3)
C25 Y2 C24 C29 -125.0(4)
C27 Y2 C24 C29 -60.5(2)
C28 Y2 C24 C29 -28.2(2)
C10 N2 C9 C1 -175.9(3)
Y1 N2 C9 C1 -2.1(4)
C2 C1 C9 N2 177.7(4)
N1 C1 C9 N2 -1.2(5)
C69 C68 C67 C66 -0.8(6)
Y1 C68 C67 C66 66.8(3)
C69 C68 C67 Y1 -67.6(3)
C65 C66 C67 C68 178.2(4)
C71 C66 C67 C68 0.2(5)
Y1 C66 C67 C68 -63.8(3)
C65 C66 C67 Y1 -117.9(4)
C71 C66 C67 Y1 64.0(3)
N4 Y1 C67 C68 -157.7(2)
N1 Y1 C67 C68 -63.7(2)
N3 Y1 C67 C68 121.3(2)
N2 Y1 C67 C68 0.7(3)
C69 Y1 C67 C68 30.4(2)
C70 Y1 C67 C68 63.7(2)
C66 Y1 C67 C68 126.0(4)
C71 Y1 C67 C68 95.7(3)
N4 Y1 C67 C66 76.3(2)
N1 Y1 C67 C66 170.2(2)
N3 Y1 C67 C66 -4.7(3)
N2 Y1 C67 C66 -125.3(2)
C68 Y1 C67 C66 -126.0(4)
C69 Y1 C67 C66 -95.6(3)
C70 Y1 C67 C66 -62.4(2)
C71 Y1 C67 C66 -30.3(2)
N1 C8 C3 C2 1.3(5)
C7 C8 C3 C2 -179.3(4)
N1 C8 C3 C4 -177.6(3)
C7 C8 C3 C4 1.9(6)
C5 C4 C3 C2 -179.7(5)
C5 C4 C3 C8 -1.3(7)
C67 C68 C69 C70 0.8(6)
Y1 C68 C69 C70 -67.1(3)
C67 C68 C69 Y1 67.9(3)
C71 C70 C69 C68 -0.1(6)
Y1 C70 C69 C68 64.4(3)
C71 C70 C69 Y1 -64.5(3)
N4 Y1 C69 C68 -48.9(4)
N1 Y1 C69 C68 57.8(3)
N3 Y1 C69 C68 -142.7(2)
N2 Y1 C69 C68 128.1(3)
C67 Y1 C69 C68 -30.7(2)
C70 Y1 C69 C68 -127.4(4)
C66 Y1 C69 C68 -64.4(2)
C71 Y1 C69 C68 -98.0(3)
N4 Y1 C69 C70 78.5(4)
N1 Y1 C69 C70 -174.9(3)
N3 Y1 C69 C70 -15.3(3)
N2 Y1 C69 C70 -104.6(3)
C68 Y1 C69 C70 127.4(4)
C67 Y1 C69 C70 96.7(3)
C66 Y1 C69 C70 63.0(2)
C71 Y1 C69 C70 29.3(2)
C35 C36 C37 C39 -73.2(5)
C31 C36 C37 C39 103.8(4)
C35 C36 C37 C38 51.5(5)
C31 C36 C37 C38 -131.5(4)
C56 C55 C54 C53 4.4(7)
C52 C53 C54 C55 -1.4(6)
C61 C53 C54 C55 -176.4(4)
C32 C33 C34 C35 1.7(7)
N1 C1 C2 C3 0.2(5)
C9 C1 C2 C3 -178.7(4)
C8 C3 C2 C1 -0.9(4)
C4 C3 C2 C1 177.7(5)
C27 C26 C25 C24 -1.8(5)
Y2 C26 C25 C24 67.5(3)
C27 C26 C25 Y2 -69.3(3)
C23 C24 C25 C26 179.3(4)
C29 C24 C25 C26 0.8(5)
Y2 C24 C25 C26 -64.9(3)
C23 C24 C25 Y2 -115.8(4)
C29 C24 C25 Y2 65.7(3)
N7 Y2 C25 C26 -157.1(2)
N5 Y2 C25 C26 -63.2(3)
N8 Y2 C25 C26 121.0(3)
N6 Y2 C25 C26 0.1(3)
C27 Y2 C25 C26 30.3(2)
C24 Y2 C25 C26 125.4(4)
C29 Y2 C25 C26 94.9(3)
C28 Y2 C25 C26 62.7(2)
N7 Y2 C25 C24 77.5(3)
N5 Y2 C25 C24 171.4(3)
N8 Y2 C25 C24 -4.4(3)
N6 Y2 C25 C24 -125.3(2)
C26 Y2 C25 C24 -125.4(4)
C27 Y2 C25 C24 -95.1(3)
C29 Y2 C25 C24 -30.5(2)
C28 Y2 C25 C24 -62.7(2)
C10 C11 C12 C13 0.2(6)
C19 C11 C12 C13 -177.8(4)
C33 C34 C35 C36 -1.6(7)
C31 C36 C35 C34 0.0(6)
C37 C36 C35 C34 177.1(4)
C77 C78 C79 C80 -58.4(5)
C73 C78 C79 C80 123.7(4)
C77 C78 C79 C81 65.9(5)
C73 C78 C79 C81 -112.0(4)
C76 C75 C74 C73 -1.9(6)
C76 C75 C74 C82 176.2(4)
C78 C73 C74 C75 4.0(6)
N7 C73 C74 C75 -176.5(3)
C78 C73 C74 C82 -174.1(4)
N7 C73 C74 C82 5.4(5)
C84 C82 C74 C75 41.4(5)
C83 C82 C74 C75 -81.7(5)
C84 C82 C74 C73 -140.5(4)
C83 C82 C74 C73 96.4(4)
C54 C53 C61 C62 -50.1(6)
C52 C53 C61 C62 135.3(4)
C54 C53 C61 C63 74.5(5)
C52 C53 C61 C63 -100.2(5)
N5 C50 C49 C48 177.7(4)
C45 C50 C49 C48 -0.4(6)
C10 C15 C14 C13 0.3(6)
C16 C15 C14 C13 175.3(4)
C53 C52 C57 C56 2.8(6)
N6 C52 C57 C56 -171.5(3)
C53 C52 C57 C59 -171.1(4)
N6 C52 C57 C59 14.6(5)
C58 C59 C57 C56 33.7(5)
C60 C59 C57 C56 -90.0(4)
C58 C59 C57 C52 -152.5(3)
C60 C59 C57 C52 83.7(4)
C14 C15 C16 C18 -87.4(5)
C10 C15 C16 C18 87.4(4)
C14 C15 C16 C17 36.6(5)
C10 C15 C16 C17 -148.6(3)
C73 C78 C77 C76 0.0(6)
C79 C78 C77 C76 -178.0(4)
C8 C7 C6 C5 1.7(7)
C3 C4 C5 C6 1.0(8)
C7 C6 C5 C4 -1.2(8)
C78 C77 C76 C75 2.1(7)
C74 C75 C76 C77 -1.1(7)
C54 C55 C56 C57 -3.8(7)
C52 C57 C56 C55 0.2(6)
C59 C57 C56 C55 174.1(4)
C48 C47 C46 C45 -0.9(7)
C44 C45 C46 C47 -177.2(4)
C50 C45 C46 C47 0.3(6)
C46 C47 C48 C49 1.0(7)
C50 C49 C48 C47 -0.3(7)
C11 C12 C13 C14 1.2(7)
C15 C14 C13 C12 -1.5(7)

loop_
_platon_squeeze_void_nr
_platon_squeeze_void_average_x
_platon_squeeze_void_average_y
_platon_squeeze_void_average_z
_platon_squeeze_void_volume
_platon_squeeze_void_count_electrons
_platon_squeeze_void_content
1 0.000 0.000 0.000 988 166 ' '
2 0.000 0.500 0.500 988 166 ' '
